data_7154935
loop_
_publ_author_name
'Zhao, Shixian'
'Wu, Feifei'
'Ma, Yuyu'
'Chen, Wanzhi'
'Liu, Miaochang'
'Wu, Huayue'

_publ_section_title
;
 Enhancement of N-heterocyclic carbenes on rhodium catalyzed olefination
 of triazoles.
;
_journal_issue 8
_journal_name_full 'Organic &amp; biomolecular chemistry'
_journal_page_first 2550
_journal_page_last 2555
_journal_paper_doi 10.1039/c5ob02397a
_journal_volume 14
_journal_year 2016
_chemical_formula_sum 'C42 H56 Cl2 F12 N6 P2 Rh2'
_chemical_formula_weight 1211.59
_chemical_name_systematic
; 
 ? 
;
_space_group_IT_number 14
_symmetry_cell_setting monoclinic
_symmetry_space_group_name_Hall '-P 2yn'
_symmetry_space_group_name_H-M 'P 1 21/n 1'
_atom_sites_solution_hydrogens geom
_atom_sites_solution_primary direct
_atom_sites_solution_secondary difmap
_audit_creation_method SHELXL-97
_audit_update_record
;
2015-08-30 deposited with the CCDC.
2016-01-22 downloaded from the CCDC.
;
_cell_angle_alpha 90.00
_cell_angle_beta 112.710(8)
_cell_angle_gamma 90.00
_cell_formula_units_Z 2
_cell_length_a 10.7210(7)
_cell_length_b 20.3638(10)
_cell_length_c 12.6324(9)
_cell_measurement_temperature 293(2)
_cell_volume 2544.1(3)
_computing_cell_refinement 'Bruker FRAMBO'
_computing_data_collection 'Bruker FRAMBO'
_computing_data_reduction 'Bruker SAINT'
_computing_molecular_graphics 'Bruker SHELXTL'
_computing_publication_material 'Bruker SHELXTL'
_computing_structure_refinement 'SHELXL-97 (Sheldrick, 1997)'
_computing_structure_solution 'SHELXS-97 (Sheldrick, 1990)'
_diffrn_ambient_temperature 293(2)
_diffrn_measured_fraction_theta_full 0.998
_diffrn_measured_fraction_theta_max 0.998
_diffrn_measurement_device_type 'multiwire proportional'
_diffrn_measurement_method 'phi and omega scans'
_diffrn_radiation_monochromator graphite
_diffrn_radiation_source 'fine-focus sealed tube'
_diffrn_radiation_type MoK\a
_diffrn_radiation_wavelength 0.71073
_diffrn_reflns_av_R_equivalents 0.0375
_diffrn_reflns_av_sigmaI/netI 0.0566
_diffrn_reflns_limit_h_max 12
_diffrn_reflns_limit_h_min -11
_diffrn_reflns_limit_k_max 20
_diffrn_reflns_limit_k_min -24
_diffrn_reflns_limit_l_max 15
_diffrn_reflns_limit_l_min -11
_diffrn_reflns_number 9155
_diffrn_reflns_theta_full 25.01
_diffrn_reflns_theta_max 25.01
_diffrn_reflns_theta_min 2.92
_exptl_absorpt_coefficient_mu 0.897
_exptl_absorpt_correction_T_max 0.8410
_exptl_absorpt_correction_T_min 0.7873
_exptl_absorpt_correction_type multi-scan
_exptl_absorpt_process_details sadabs
_exptl_crystal_colour red
_exptl_crystal_density_diffrn 1.582
_exptl_crystal_density_method 'not measured'
_exptl_crystal_description block
_exptl_crystal_F_000 1224
_exptl_crystal_size_max 0.28
_exptl_crystal_size_mid 0.26
_exptl_crystal_size_min 0.20
_refine_diff_density_max 0.722
_refine_diff_density_min -0.519
_refine_diff_density_rms 0.090
_refine_ls_extinction_method none
_refine_ls_goodness_of_fit_ref 1.043
_refine_ls_hydrogen_treatment constr
_refine_ls_matrix_type full
_refine_ls_number_parameters 306
_refine_ls_number_reflns 4479
_refine_ls_number_restraints 0
_refine_ls_restrained_S_all 1.043
_refine_ls_R_factor_all 0.0642
_refine_ls_R_factor_gt 0.0444
_refine_ls_shift/su_max 0.001
_refine_ls_shift/su_mean 0.000
_refine_ls_structure_factor_coef Fsqd
_refine_ls_weighting_details 'calc w=1/[\s^2^(Fo^2^)+(0.0516P)^2^+3.0285P] where P=(Fo^2^+2Fc^2^)/3'
_refine_ls_weighting_scheme calc
_refine_ls_wR_factor_gt 0.1067
_refine_ls_wR_factor_ref 0.1223
_reflns_number_gt 3472
_reflns_number_total 4479
_reflns_threshold_expression >2sigma(I)
_cod_data_source_file c5ob02397a2.cif
_cod_data_source_block 141021_zsx141021
_cod_depositor_comments 'Adding full bibliography for 7154935--7154937.cif.'
_cod_original_sg_symbol_H-M P2(1)/n
_cod_database_code 7154935

loop_
_symmetry_equiv_pos_as_xyz
'x, y, z'
'-x+1/2, y+1/2, -z+1/2'
'-x, -y, -z'
'x-1/2, -y-1/2, z-1/2'

loop_
_atom_site_label
_atom_site_type_symbol
_atom_site_fract_x
_atom_site_fract_y
_atom_site_fract_z
_atom_site_U_iso_or_equiv
_atom_site_adp_type
_atom_site_occupancy
_atom_site_symmetry_multiplicity
_atom_site_calc_flag
_atom_site_refinement_flags
Rh1 Rh 0.47764(3) 0.083598(16) 0.05051(3) 0.03552(15) Uani 1 1 d .
Cl1 Cl 0.44584(12) 0.02636(6) -0.12862(10) 0.0463(3) Uani 1 1 d .
C12 C 0.2806(5) 0.0811(2) 0.0663(5) 0.0472(12) Uani 1 1 d .
C14 C 0.4390(4) 0.1631(2) 0.1446(4) 0.0481(12) Uani 1 1 d .
N1 N 0.7082(4) 0.1446(2) -0.0037(4) 0.0528(11) Uani 1 1 d .
C13 C 0.3838(5) 0.1045(3) 0.1712(4) 0.0484(12) Uani 1 1 d .
C1 C 0.6709(4) 0.1133(2) 0.0736(4) 0.0440(11) Uani 1 1 d .
N2 N 0.7826(4) 0.1100(2) 0.1718(4) 0.0572(12) Uani 1 1 d .
C10 C 0.3720(5) 0.1749(2) 0.0245(5) 0.0497(12) Uani 1 1 d .
C4 C 0.8440(6) 0.1613(3) 0.0445(7) 0.0711(18) Uani 1 1 d .
C2 C 0.7932(6) 0.0825(3) 0.2801(5) 0.0744(19) Uani 1 1 d .
H2A H 0.7060 0.0671 0.2740 0.112 Uiso 1 1 calc R
H2B H 0.8247 0.1155 0.3386 0.112 Uiso 1 1 calc R
H2C H 0.8558 0.0465 0.2998 0.112 Uiso 1 1 calc R
C11 C 0.2724(4) 0.1245(3) -0.0215(4) 0.0520(13) Uani 1 1 d .
C5 C 0.8911(5) 0.1403(3) 0.1550(7) 0.0712(19) Uani 1 1 d .
C17 C 0.1752(6) 0.1192(4) -0.1429(5) 0.082(2) Uani 1 1 d .
H17A H 0.1537 0.0739 -0.1620 0.123 Uiso 1 1 calc R
H17B H 0.2151 0.1376 -0.1925 0.123 Uiso 1 1 calc R
H17C H 0.0941 0.1429 -0.1524 0.123 Uiso 1 1 calc R
C15 C 0.5374(6) 0.2085(3) 0.2293(5) 0.0730(18) Uani 1 1 d .
H15A H 0.5981 0.2261 0.1971 0.109 Uiso 1 1 calc R
H15B H 0.5881 0.1847 0.2982 0.109 Uiso 1 1 calc R
H15C H 0.4892 0.2437 0.2470 0.109 Uiso 1 1 calc R
C19 C 0.4209(7) 0.0746(3) 0.2883(5) 0.0777(19) Uani 1 1 d .
H19A H 0.3502 0.0830 0.3154 0.117 Uiso 1 1 calc R
H19B H 0.5038 0.0936 0.3403 0.117 Uiso 1 1 calc R
H19C H 0.4323 0.0280 0.2837 0.117 Uiso 1 1 calc R
C18 C 0.1928(6) 0.0219(3) 0.0588(7) 0.084(2) Uani 1 1 d .
H18A H 0.1214 0.0339 0.0831 0.126 Uiso 1 1 calc R
H18B H 0.2466 -0.0122 0.1076 0.126 Uiso 1 1 calc R
H18C H 0.1547 0.0066 -0.0190 0.126 Uiso 1 1 calc R
C16 C 0.3877(7) 0.2352(3) -0.0383(6) 0.0812(19) Uani 1 1 d .
H16A H 0.3563 0.2259 -0.1189 0.122 Uiso 1 1 calc R
H16B H 0.4812 0.2477 -0.0101 0.122 Uiso 1 1 calc R
H16C H 0.3354 0.2705 -0.0258 0.122 Uiso 1 1 calc R
C3 C 0.6227(7) 0.1618(3) -0.1221(6) 0.0757(18) Uani 1 1 d .
H3A H 0.5312 0.1487 -0.1380 0.114 Uiso 1 1 calc R
H3B H 0.6549 0.1397 -0.1737 0.114 Uiso 1 1 calc R
H3C H 0.6258 0.2084 -0.1323 0.114 Uiso 1 1 calc R
P1 P 0.79085(19) 0.09242(10) 0.61918(16) 0.0795(5) Uani 1 1 d .
F6 F 0.7081(6) 0.1407(4) 0.5239(6) 0.186(3) Uani 1 1 d .
F5 F 0.6630(7) 0.0745(5) 0.6372(8) 0.225(4) Uani 1 1 d .
F3 F 0.9221(5) 0.1141(4) 0.6067(6) 0.167(2) Uani 1 1 d .
F2 F 0.7480(11) 0.0439(5) 0.5235(8) 0.282(5) Uani 1 1 d .
C9 C 0.9251(8) 0.1963(3) -0.0005(8) 0.100(3) Uani 1 1 d .
H9 H 0.8937 0.2107 -0.0761 0.120 Uiso 1 1 calc R
C8 C 1.0553(10) 0.2075(5) 0.0770(12) 0.133(5) Uani 1 1 d .
H8 H 1.1139 0.2301 0.0516 0.159 Uiso 1 1 calc R
C6 C 1.0241(6) 0.1519(4) 0.2339(8) 0.105(3) Uani 1 1 d .
H6 H 1.0565 0.1372 0.3094 0.126 Uiso 1 1 calc R
C7 C 1.1030(8) 0.1875(5) 0.1880(11) 0.130(5) Uani 1 1 d .
H7 H 1.1915 0.1979 0.2354 0.156 Uiso 1 1 calc R
F4 F 0.8244(8) 0.1452(5) 0.7081(7) 0.256(5) Uani 1 1 d .
F1 F 0.8735(7) 0.0420(5) 0.7042(8) 0.267(6) Uani 1 1 d .
C21 C 0.7812(11) 0.3454(5) 0.0859(11) 0.135(4) Uani 1 1 d .
N3 N 0.7410(12) 0.2994(5) 0.1055(13) 0.216(6) Uani 1 1 d .
C20 C 0.8403(16) 0.4048(6) 0.0704(9) 0.205(7) Uani 1 1 d .
H20A H 0.8653 0.4309 0.1388 0.307 Uiso 1 1 calc R
H20B H 0.7764 0.4286 0.0070 0.307 Uiso 1 1 calc R
H20C H 0.9193 0.3953 0.0549 0.307 Uiso 1 1 calc R

loop_
_atom_site_aniso_label
_atom_site_aniso_U_11
_atom_site_aniso_U_22
_atom_site_aniso_U_33
_atom_site_aniso_U_23
_atom_site_aniso_U_13
_atom_site_aniso_U_12
Rh1 0.0371(2) 0.0300(2) 0.0369(2) -0.00096(15) 0.01146(15) -0.00113(14)
Cl1 0.0624(7) 0.0351(6) 0.0377(6) 0.0012(5) 0.0153(5) 0.0067(5)
C12 0.040(2) 0.039(3) 0.066(3) -0.005(3) 0.024(2) -0.001(2)
C14 0.044(3) 0.044(3) 0.053(3) -0.012(2) 0.015(2) 0.005(2)
N1 0.057(2) 0.045(2) 0.068(3) -0.008(2) 0.038(2) -0.008(2)
C13 0.051(3) 0.044(3) 0.057(3) -0.005(2) 0.028(2) 0.006(2)
C1 0.044(3) 0.034(3) 0.054(3) -0.011(2) 0.018(2) -0.004(2)
N2 0.045(2) 0.060(3) 0.065(3) -0.018(2) 0.019(2) -0.008(2)
C10 0.050(3) 0.034(3) 0.065(3) 0.006(2) 0.022(2) 0.009(2)
C4 0.066(4) 0.052(4) 0.117(6) -0.021(4) 0.059(4) -0.012(3)
C2 0.059(3) 0.091(5) 0.056(4) -0.018(3) 0.004(3) 0.002(3)
C11 0.037(2) 0.055(3) 0.054(3) -0.004(3) 0.006(2) 0.017(2)
C5 0.044(3) 0.056(4) 0.114(6) -0.036(4) 0.030(3) -0.010(3)
C17 0.057(3) 0.095(5) 0.069(4) -0.010(4) -0.003(3) 0.023(3)
C15 0.074(4) 0.058(4) 0.081(4) -0.036(3) 0.024(3) -0.014(3)
C19 0.099(5) 0.083(5) 0.061(4) 0.014(3) 0.042(4) 0.011(4)
C18 0.061(4) 0.067(4) 0.135(6) -0.022(4) 0.049(4) -0.023(3)
C16 0.102(5) 0.048(3) 0.104(5) 0.019(4) 0.050(4) 0.020(3)
C3 0.099(5) 0.063(4) 0.084(5) 0.012(3) 0.055(4) -0.005(3)
P1 0.0877(12) 0.0870(13) 0.0575(10) 0.0034(10) 0.0211(9) -0.0263(10)
F6 0.135(4) 0.191(6) 0.173(6) 0.081(5) -0.006(4) -0.032(4)
F5 0.130(5) 0.329(11) 0.226(8) 0.068(8) 0.077(5) -0.071(6)
F3 0.109(4) 0.226(7) 0.178(6) 0.048(5) 0.069(4) -0.006(4)
F2 0.354(12) 0.188(8) 0.208(8) -0.111(7) 0.004(8) -0.007(8)
C9 0.101(5) 0.069(4) 0.174(8) -0.034(5) 0.101(6) -0.028(4)
C8 0.101(7) 0.094(7) 0.254(14) -0.077(9) 0.125(9) -0.045(6)
C6 0.044(3) 0.101(6) 0.164(8) -0.066(6) 0.033(4) -0.014(4)
C7 0.060(5) 0.116(8) 0.229(12) -0.103(9) 0.072(7) -0.029(5)
F4 0.205(7) 0.366(13) 0.210(8) -0.196(9) 0.093(6) -0.074(8)
F1 0.174(6) 0.253(10) 0.289(10) 0.189(9) -0.004(6) -0.025(6)
C21 0.155(9) 0.094(7) 0.183(11) -0.055(7) 0.095(8) -0.044(7)
N3 0.210(10) 0.105(7) 0.42(2) -0.068(10) 0.221(12) -0.043(7)
C20 0.34(2) 0.156(11) 0.091(8) -0.002(7) 0.052(10) -0.109(12)

loop_
_atom_type_symbol
_atom_type_description
_atom_type_scat_dispersion_real
_atom_type_scat_dispersion_imag
_atom_type_scat_source
C C 0.0033 0.0016 'International Tables Vol C Tables 4.2.6.8 and 6.1.1.4'
H H 0.0000 0.0000 'International Tables Vol C Tables 4.2.6.8 and 6.1.1.4'
N N 0.0061 0.0033 'International Tables Vol C Tables 4.2.6.8 and 6.1.1.4'
P P 0.1023 0.0942 'International Tables Vol C Tables 4.2.6.8 and 6.1.1.4'
F F 0.0171 0.0103 'International Tables Vol C Tables 4.2.6.8 and 6.1.1.4'
Cl Cl 0.1484 0.1585 'International Tables Vol C Tables 4.2.6.8 and 6.1.1.4'
Rh Rh -1.1178 0.9187 'International Tables Vol C Tables 4.2.6.8 and 6.1.1.4'

loop_
_geom_angle_atom_site_label_1
_geom_angle_atom_site_label_2
_geom_angle_atom_site_label_3
_geom_angle
_geom_angle_site_symmetry_3
C1 Rh1 C10 102.10(19) .
C1 Rh1 C14 95.65(18) .
C10 Rh1 C14 38.96(19) .
C1 Rh1 C13 123.70(19) .
C10 Rh1 C13 64.8(2) .
C14 Rh1 C13 38.70(19) .
C1 Rh1 C11 137.5(2) .
C10 Rh1 C11 38.61(19) .
C14 Rh1 C11 64.23(18) .
C13 Rh1 C11 63.50(19) .
C1 Rh1 C12 159.99(18) .
C10 Rh1 C12 64.09(18) .
C14 Rh1 C12 64.43(18) .
C13 Rh1 C12 38.52(19) .
C11 Rh1 C12 37.00(19) .
C1 Rh1 Cl1 92.52(14) .
C10 Rh1 Cl1 113.32(15) .
C14 Rh1 Cl1 152.23(14) .
C13 Rh1 Cl1 143.72(14) .
C11 Rh1 Cl1 92.19(14) .
C12 Rh1 Cl1 106.08(14) .
C1 Rh1 Cl1 92.82(14) 3_655
C10 Rh1 Cl1 158.50(15) 3_655
C14 Rh1 Cl1 124.91(15) 3_655
C13 Rh1 Cl1 94.03(14) 3_655
C11 Rh1 Cl1 129.66(15) 3_655
C12 Rh1 Cl1 97.25(13) 3_655
Cl1 Rh1 Cl1 80.98(4) 3_655
Rh1 Cl1 Rh1 99.02(4) 3_655
C11 C12 C13 108.2(4) .
C11 C12 C18 127.6(5) .
C13 C12 C18 124.1(5) .
C11 C12 Rh1 71.4(3) .
C13 C12 Rh1 69.7(3) .
C18 C12 Rh1 127.6(4) .
C10 C14 C13 107.9(4) .
C10 C14 C15 125.7(5) .
C13 C14 C15 126.1(5) .
C10 C14 Rh1 70.3(3) .
C13 C14 Rh1 71.7(3) .
C15 C14 Rh1 129.0(4) .
C1 N1 C4 110.6(5) .
C1 N1 C3 127.5(4) .
C4 N1 C3 121.9(5) .
C14 C13 C12 107.5(4) .
C14 C13 C19 126.4(5) .
C12 C13 C19 126.0(5) .
C14 C13 Rh1 69.6(3) .
C12 C13 Rh1 71.8(3) .
C19 C13 Rh1 126.4(4) .
N1 C1 N2 106.4(4) .
N1 C1 Rh1 126.7(4) .
N2 C1 Rh1 126.8(4) .
C1 N2 C5 109.4(5) .
C1 N2 C2 127.4(4) .
C5 N2 C2 123.2(5) .
C14 C10 C11 107.5(4) .
C14 C10 C16 125.8(5) .
C11 C10 C16 126.0(5) .
C14 C10 Rh1 70.7(3) .
C11 C10 Rh1 72.9(3) .
C16 C10 Rh1 129.1(4) .
C5 C4 N1 106.6(5) .
C5 C4 C9 122.3(7) .
N1 C4 C9 131.0(8) .
N2 C2 H2A 109.5 .
N2 C2 H2B 109.5 .
H2A C2 H2B 109.5 .
N2 C2 H2C 109.5 .
H2A C2 H2C 109.5 .
H2B C2 H2C 109.5 .
C12 C11 C10 108.9(4) .
C12 C11 C17 125.3(5) .
C10 C11 C17 125.8(6) .
C12 C11 Rh1 71.6(3) .
C10 C11 Rh1 68.5(2) .
C17 C11 Rh1 126.2(4) .
C4 C5 N2 107.0(5) .
C4 C5 C6 123.2(7) .
N2 C5 C6 129.7(8) .
C11 C17 H17A 109.5 .
C11 C17 H17B 109.5 .
H17A C17 H17B 109.5 .
C11 C17 H17C 109.5 .
H17A C17 H17C 109.5 .
H17B C17 H17C 109.5 .
C14 C15 H15A 109.5 .
C14 C15 H15B 109.5 .
H15A C15 H15B 109.5 .
C14 C15 H15C 109.5 .
H15A C15 H15C 109.5 .
H15B C15 H15C 109.5 .
C13 C19 H19A 109.5 .
C13 C19 H19B 109.5 .
H19A C19 H19B 109.5 .
C13 C19 H19C 109.5 .
H19A C19 H19C 109.5 .
H19B C19 H19C 109.5 .
C12 C18 H18A 109.5 .
C12 C18 H18B 109.5 .
H18A C18 H18B 109.5 .
C12 C18 H18C 109.5 .
H18A C18 H18C 109.5 .
H18B C18 H18C 109.5 .
C10 C16 H16A 109.5 .
C10 C16 H16B 109.5 .
H16A C16 H16B 109.5 .
C10 C16 H16C 109.5 .
H16A C16 H16C 109.5 .
H16B C16 H16C 109.5 .
N1 C3 H3A 109.5 .
N1 C3 H3B 109.5 .
H3A C3 H3B 109.5 .
N1 C3 H3C 109.5 .
H3A C3 H3C 109.5 .
H3B C3 H3C 109.5 .
F2 P1 F4 174.9(6) .
F2 P1 F1 92.2(6) .
F4 P1 F1 92.9(6) .
F2 P1 F5 87.1(6) .
F4 P1 F5 91.7(5) .
F1 P1 F5 92.6(5) .
F2 P1 F3 96.7(6) .
F4 P1 F3 84.6(4) .
F1 P1 F3 87.7(4) .
F5 P1 F3 176.3(5) .
F2 P1 F6 83.4(5) .
F4 P1 F6 91.6(5) .
F1 P1 F6 175.0(6) .
F5 P1 F6 89.4(4) .
F3 P1 F6 90.6(4) .
C8 C9 C4 114.4(9) .
C8 C9 H9 122.8 .
C4 C9 H9 122.8 .
C7 C8 C9 123.9(9) .
C7 C8 H8 118.1 .
C9 C8 H8 118.1 .
C7 C6 C5 113.8(9) .
C7 C6 H6 123.1 .
C5 C6 H6 123.1 .
C8 C7 C6 122.5(9) .
C8 C7 H7 118.7 .
C6 C7 H7 118.7 .
N3 C21 C20 175.2(17) .
C21 C20 H20A 109.5 .
C21 C20 H20B 109.5 .
H20A C20 H20B 109.5 .
C21 C20 H20C 109.5 .
H20A C20 H20C 109.5 .
H20B C20 H20C 109.5 .

loop_
_geom_bond_atom_site_label_1
_geom_bond_atom_site_label_2
_geom_bond_distance
_geom_bond_site_symmetry_2
Rh1 C1 2.068(5) .
Rh1 C10 2.136(5) .
Rh1 C14 2.141(5) .
Rh1 C13 2.169(5) .
Rh1 C11 2.195(4) .
Rh1 C12 2.197(5) .
Rh1 Cl1 2.4494(12) .
Rh1 Cl1 2.4567(12) 3_655
Cl1 Rh1 2.4567(12) 3_655
C12 C11 1.394(7) .
C12 C13 1.441(7) .
C12 C18 1.509(7) .
C14 C10 1.426(7) .
C14 C13 1.428(7) .
C14 C15 1.497(7) .
N1 C1 1.349(6) .
N1 C4 1.386(7) .
N1 C3 1.464(7) .
C13 C19 1.504(8) .
C1 N2 1.353(6) .
N2 C5 1.403(7) .
N2 C2 1.442(8) .
C10 C11 1.433(7) .
C10 C16 1.506(7) .
C4 C5 1.358(9) .
C4 C9 1.403(9) .
C2 H2A 0.9600 .
C2 H2B 0.9600 .
C2 H2C 0.9600 .
C11 C17 1.488(7) .
C5 C6 1.409(8) .
C17 H17A 0.9600 .
C17 H17B 0.9600 .
C17 H17C 0.9600 .
C15 H15A 0.9600 .
C15 H15B 0.9600 .
C15 H15C 0.9600 .
C19 H19A 0.9600 .
C19 H19B 0.9600 .
C19 H19C 0.9600 .
C18 H18A 0.9600 .
C18 H18B 0.9600 .
C18 H18C 0.9600 .
C16 H16A 0.9600 .
C16 H16B 0.9600 .
C16 H16C 0.9600 .
C3 H3A 0.9600 .
C3 H3B 0.9600 .
C3 H3C 0.9600 .
P1 F2 1.490(7) .
P1 F4 1.494(7) .
P1 F1 1.503(6) .
P1 F5 1.519(6) .
P1 F3 1.540(5) .
P1 F6 1.542(6) .
C9 C8 1.380(13) .
C9 H9 0.9300 .
C8 C7 1.356(14) .
C8 H8 0.9300 .
C6 C7 1.398(13) .
C6 H6 0.9300 .
C7 H7 0.9300 .
C21 N3 1.100(12) .
C21 C20 1.414(14) .
C20 H20A 0.9600 .
C20 H20B 0.9600 .
C20 H20C 0.9600 .

loop_
_geom_torsion_atom_site_label_1
_geom_torsion_atom_site_label_2
_geom_torsion_atom_site_label_3
_geom_torsion_atom_site_label_4
_geom_torsion
_geom_torsion_site_symmetry_1
_geom_torsion_site_symmetry_4
C1 Rh1 Cl1 Rh1 92.45(14) . 3_655
C10 Rh1 Cl1 Rh1 -163.22(15) . 3_655
C14 Rh1 Cl1 Rh1 -160.4(3) . 3_655
C13 Rh1 Cl1 Rh1 -84.5(2) . 3_655
C11 Rh1 Cl1 Rh1 -129.84(16) . 3_655
C12 Rh1 Cl1 Rh1 -95.00(14) . 3_655
Cl1 Rh1 Cl1 Rh1 0.0 3_655 3_655
C1 Rh1 C12 C11 86.2(7) . .
C10 Rh1 C12 C11 37.0(3) . .
C14 Rh1 C12 C11 80.4(3) . .
C13 Rh1 C12 C11 118.4(4) . .
Cl1 Rh1 C12 C11 -71.5(3) . .
Cl1 Rh1 C12 C11 -154.2(3) 3_655 .
C1 Rh1 C12 C13 -32.2(7) . .
C10 Rh1 C12 C13 -81.4(3) . .
C14 Rh1 C12 C13 -38.0(3) . .
C11 Rh1 C12 C13 -118.4(4) . .
Cl1 Rh1 C12 C13 170.0(3) . .
Cl1 Rh1 C12 C13 87.4(3) 3_655 .
C1 Rh1 C12 C18 -150.2(6) . .
C10 Rh1 C12 C18 160.6(6) . .
C14 Rh1 C12 C18 -156.0(6) . .
C13 Rh1 C12 C18 -118.0(7) . .
C11 Rh1 C12 C18 123.6(7) . .
Cl1 Rh1 C12 C18 52.0(6) . .
Cl1 Rh1 C12 C18 -30.6(6) 3_655 .
C1 Rh1 C14 C10 102.3(3) . .
C13 Rh1 C14 C10 -117.5(4) . .
C11 Rh1 C14 C10 -38.5(3) . .
C12 Rh1 C14 C10 -79.7(3) . .
Cl1 Rh1 C14 C10 -4.1(5) . .
Cl1 Rh1 C14 C10 -160.3(2) 3_655 .
C1 Rh1 C14 C13 -140.2(3) . .
C10 Rh1 C14 C13 117.5(4) . .
C11 Rh1 C14 C13 79.0(3) . .
C12 Rh1 C14 C13 37.8(3) . .
Cl1 Rh1 C14 C13 113.4(4) . .
Cl1 Rh1 C14 C13 -42.8(3) 3_655 .
C1 Rh1 C14 C15 -18.2(6) . .
C10 Rh1 C14 C15 -120.5(7) . .
C13 Rh1 C14 C15 122.0(6) . .
C11 Rh1 C14 C15 -158.9(6) . .
C12 Rh1 C14 C15 159.8(6) . .
Cl1 Rh1 C14 C15 -124.6(5) . .
Cl1 Rh1 C14 C15 79.2(6) 3_655 .
C10 C14 C13 C12 -0.9(5) . .
C15 C14 C13 C12 172.4(5) . .
Rh1 C14 C13 C12 -62.2(3) . .
C10 C14 C13 C19 -177.9(5) . .
C15 C14 C13 C19 -4.6(8) . .
Rh1 C14 C13 C19 120.8(5) . .
C10 C14 C13 Rh1 61.3(3) . .
C15 C14 C13 Rh1 -125.4(5) . .
C11 C12 C13 C14 -0.5(5) . .
C18 C12 C13 C14 -176.8(5) . .
Rh1 C12 C13 C14 60.8(3) . .
C11 C12 C13 C19 176.4(5) . .
C18 C12 C13 C19 0.2(8) . .
Rh1 C12 C13 C19 -122.2(5) . .
C11 C12 C13 Rh1 -61.3(3) . .
C18 C12 C13 Rh1 122.4(5) . .
C1 Rh1 C13 C14 50.0(4) . .
C10 Rh1 C13 C14 -38.0(3) . .
C11 Rh1 C13 C14 -81.1(3) . .
C12 Rh1 C13 C14 -117.4(4) . .
Cl1 Rh1 C13 C14 -133.7(2) . .
Cl1 Rh1 C13 C14 146.1(3) 3_655 .
C1 Rh1 C13 C12 167.3(3) . .
C10 Rh1 C13 C12 79.3(3) . .
C14 Rh1 C13 C12 117.4(4) . .
C11 Rh1 C13 C12 36.3(3) . .
Cl1 Rh1 C13 C12 -16.4(4) . .
Cl1 Rh1 C13 C12 -96.6(3) 3_655 .
C1 Rh1 C13 C19 -70.9(5) . .
C10 Rh1 C13 C19 -158.9(5) . .
C14 Rh1 C13 C19 -120.9(6) . .
C11 Rh1 C13 C19 158.0(6) . .
C12 Rh1 C13 C19 121.8(6) . .
Cl1 Rh1 C13 C19 105.4(5) . .
Cl1 Rh1 C13 C19 25.2(5) 3_655 .
C4 N1 C1 N2 0.1(6) . .
C3 N1 C1 N2 -178.2(5) . .
C4 N1 C1 Rh1 175.4(4) . .
C3 N1 C1 Rh1 -2.9(8) . .
C10 Rh1 C1 N1 -62.7(4) . .
C14 Rh1 C1 N1 -101.7(4) . .
C13 Rh1 C1 N1 -130.4(4) . .
C11 Rh1 C1 N1 -44.2(5) . .
C12 Rh1 C1 N1 -106.9(6) . .
Cl1 Rh1 C1 N1 51.8(4) . .
Cl1 Rh1 C1 N1 132.8(4) 3_655 .
C10 Rh1 C1 N2 111.6(4) . .
C14 Rh1 C1 N2 72.7(4) . .
C13 Rh1 C1 N2 43.9(5) . .
C11 Rh1 C1 N2 130.1(4) . .
C12 Rh1 C1 N2 67.5(8) . .
Cl1 Rh1 C1 N2 -133.9(4) . .
Cl1 Rh1 C1 N2 -52.8(4) 3_655 .
N1 C1 N2 C5 0.5(6) . .
Rh1 C1 N2 C5 -174.8(3) . .
N1 C1 N2 C2 178.3(5) . .
Rh1 C1 N2 C2 3.0(8) . .
C13 C14 C10 C11 1.9(5) . .
C15 C14 C10 C11 -171.4(5) . .
Rh1 C14 C10 C11 64.1(3) . .
C13 C14 C10 C16 172.9(5) . .
C15 C14 C10 C16 -0.4(8) . .
Rh1 C14 C10 C16 -124.9(5) . .
C13 C14 C10 Rh1 -62.2(3) . .
C15 C14 C10 Rh1 124.5(5) . .
C1 Rh1 C10 C14 -84.0(3) . .
C13 Rh1 C10 C14 37.8(3) . .
C11 Rh1 C10 C14 116.1(4) . .
C12 Rh1 C10 C14 80.7(3) . .
Cl1 Rh1 C10 C14 177.9(2) . .
Cl1 Rh1 C10 C14 49.0(5) 3_655 .
C1 Rh1 C10 C11 159.9(3) . .
C14 Rh1 C10 C11 -116.1(4) . .
C13 Rh1 C10 C11 -78.4(3) . .
C12 Rh1 C10 C11 -35.5(3) . .
Cl1 Rh1 C10 C11 61.8(3) . .
Cl1 Rh1 C10 C11 -67.2(5) 3_655 .
C1 Rh1 C10 C16 37.0(6) . .
C14 Rh1 C10 C16 121.0(6) . .
C13 Rh1 C10 C16 158.8(6) . .
C11 Rh1 C10 C16 -122.9(7) . .
C12 Rh1 C10 C16 -158.4(6) . .
Cl1 Rh1 C10 C16 -61.1(5) . .
Cl1 Rh1 C10 C16 169.9(4) 3_655 .
C1 N1 C4 C5 -0.6(6) . .
C3 N1 C4 C5 177.8(5) . .
C1 N1 C4 C9 -176.8(6) . .
C3 N1 C4 C9 1.6(9) . .
C13 C12 C11 C10 1.8(5) . .
C18 C12 C11 C10 177.9(5) . .
Rh1 C12 C11 C10 -58.5(3) . .
C13 C12 C11 C17 -178.0(5) . .
C18 C12 C11 C17 -1.9(8) . .
Rh1 C12 C11 C17 121.8(5) . .
C13 C12 C11 Rh1 60.2(3) . .
C18 C12 C11 Rh1 -123.7(5) . .
C14 C10 C11 C12 -2.3(5) . .
C16 C10 C11 C12 -173.2(5) . .
Rh1 C10 C11 C12 60.4(3) . .
C14 C10 C11 C17 177.4(5) . .
C16 C10 C11 C17 6.5(8) . .
Rh1 C10 C11 C17 -119.9(5) . .
C14 C10 C11 Rh1 -62.7(3) . .
C16 C10 C11 Rh1 126.4(5) . .
C1 Rh1 C11 C12 -149.7(3) . .
C10 Rh1 C11 C12 -119.9(4) . .
C14 Rh1 C11 C12 -81.0(3) . .
C13 Rh1 C11 C12 -37.7(3) . .
Cl1 Rh1 C11 C12 114.2(3) . .
Cl1 Rh1 C11 C12 34.1(4) 3_655 .
C1 Rh1 C11 C10 -29.8(4) . .
C14 Rh1 C11 C10 38.8(3) . .
C13 Rh1 C11 C10 82.1(3) . .
C12 Rh1 C11 C10 119.9(4) . .
Cl1 Rh1 C11 C10 -125.9(3) . .
Cl1 Rh1 C11 C10 154.0(3) 3_655 .
C1 Rh1 C11 C17 89.6(6) . .
C10 Rh1 C11 C17 119.4(7) . .
C14 Rh1 C11 C17 158.2(6) . .
C13 Rh1 C11 C17 -158.5(6) . .
C12 Rh1 C11 C17 -120.8(7) . .
Cl1 Rh1 C11 C17 -6.6(6) . .
Cl1 Rh1 C11 C17 -86.6(6) 3_655 .
N1 C4 C5 N2 0.9(6) . .
C9 C4 C5 N2 177.5(5) . .
N1 C4 C5 C6 -176.3(5) . .
C9 C4 C5 C6 0.3(10) . .
C1 N2 C5 C4 -0.9(6) . .
C2 N2 C5 C4 -178.8(5) . .
C1 N2 C5 C6 176.1(6) . .
C2 N2 C5 C6 -1.8(9) . .
C5 C4 C9 C8 -0.2(9) . .
N1 C4 C9 C8 175.4(7) . .
C4 C9 C8 C7 -0.6(13) . .
C4 C5 C6 C7 0.5(9) . .
N2 C5 C6 C7 -176.1(6) . .
C9 C8 C7 C6 1.5(16) . .
C5 C6 C7 C8 -1.3(13) . .
